data_2020485
loop_
_publ_author_name
'Balti, Monaem'
'Norberg, Bernadette'
'Efrit, Mohamed Lotfi'
'Lanners, Steve'
'Wouters, Johan'

_publ_section_title
;
 Conformation and tautomerism of methoxy-substituted
 4-phenyl-4-thiazoline-2-thiones: a combined crystallographic and <i>ab
 initio</i> investigation
;
_journal_issue 5
_journal_name_full 'Acta Crystallographica Section C'
_journal_page_first 421
_journal_page_last 425
_journal_paper_doi 10.1107/S2053229616006069
_journal_volume 72
_journal_year 2016
_chemical_formula_iupac 'C10 H9 N O S2'
_chemical_formula_moiety 'C10 H9 N O S2'
_chemical_formula_sum 'C10 H9 N O S2'
_chemical_formula_weight 223.30
_chemical_name_systematic
;
4-(2-Methoxyphenyl)-4-thiazoline-2-thione
;
_space_group_crystal_system monoclinic
_space_group_IT_number 14
_space_group_name_Hall '-P 2yn'
_space_group_name_H-M_alt 'P 1 21/n 1'
_symmetry_space_group_name_Hall '-P 2yn'
_symmetry_space_group_name_H-M 'P 1 21/n 1'
_atom_sites_solution_hydrogens geom
_audit_creation_method SHELXL-2015/1
_cell_angle_alpha 90
_cell_angle_beta 97.152(2)
_cell_angle_gamma 90
_cell_formula_units_Z 4
_cell_length_a 8.42280(10)
_cell_length_b 7.90820(10)
_cell_length_c 16.2102(3)
_cell_measurement_reflns_used 4159
_cell_measurement_temperature 293(2)
_cell_measurement_theta_max 67.0700
_cell_measurement_theta_min 2.7330
_cell_volume 1071.35(3)
_computing_cell_refinement
;
CrysAlis PRO (Rigaku Oxford Diffraction, 2014)
;
_computing_data_collection
;
CrysAlis PRO (Rigaku Oxford Diffraction, 2014)
;
_computing_data_reduction
;
CrysAlis PRO (Rigaku Oxford Diffraction, 2014)
;
_computing_molecular_graphics 'Please provide'
_computing_publication_material
;
SHELXL2015 (Sheldrick, 2015)
;
_computing_structure_refinement
;
SHELXL2015 (Sheldrick, 2015)
;
_computing_structure_solution
;
SIR2004 (Burla <i>et al.</i>,  2005)
;
_diffrn_ambient_temperature 293(2)
_diffrn_detector_area_resol_mean 5.1856
_diffrn_measured_fraction_theta_full 0.972
_diffrn_measured_fraction_theta_max 0.972
_diffrn_measurement_device 'four-circle diffractometer'
_diffrn_measurement_device_type 'Rigaku Gemini ultra Ruby'
_diffrn_measurement_method '\w scans'
_diffrn_radiation_monochromator mirror
_diffrn_radiation_type CuK\a
_diffrn_radiation_wavelength 1.54184
_diffrn_reflns_av_R_equivalents 0.0195
_diffrn_reflns_limit_h_max 10
_diffrn_reflns_limit_h_min -7
_diffrn_reflns_limit_k_max 9
_diffrn_reflns_limit_k_min -9
_diffrn_reflns_limit_l_max 19
_diffrn_reflns_limit_l_min -18
_diffrn_reflns_number 5263
_diffrn_reflns_theta_full 66.523
_diffrn_reflns_theta_max 66.523
_diffrn_reflns_theta_min 6.236
_exptl_absorpt_coefficient_mu 4.227
_exptl_absorpt_correction_T_max 1.00000
_exptl_absorpt_correction_T_min 0.69768
_exptl_absorpt_correction_type multi-scan
_exptl_absorpt_process_details
;
(CrysAlis PRO; Rigaku Oxford Diffraction, 2014))
;
_exptl_crystal_colour colourless
_exptl_crystal_density_diffrn 1.384
_exptl_crystal_description prism
_exptl_crystal_F_000 464
_exptl_crystal_size_max 0.600
_exptl_crystal_size_mid 0.400
_exptl_crystal_size_min 0.300
_refine_diff_density_max 0.144
_refine_diff_density_min -0.144
_refine_ls_extinction_method none
_refine_ls_goodness_of_fit_ref 1.062
_refine_ls_hydrogen_treatment constr
_refine_ls_matrix_type full
_refine_ls_number_parameters 176
_refine_ls_number_reflns 1837
_refine_ls_number_restraints 3
_refine_ls_restrained_S_all 1.066
_refine_ls_R_factor_all 0.0300
_refine_ls_R_factor_gt 0.0277
_refine_ls_shift/su_max 0.000
_refine_ls_shift/su_mean 0.000
_refine_ls_structure_factor_coef Fsqd
_refine_ls_weighting_details 'w=1/[\s^2^(Fo^2^)+(0.0415P)^2^+0.1363P] where P=(Fo^2^+2Fc^2^)/3'
_refine_ls_weighting_scheme calc
_refine_ls_wR_factor_gt 0.0738
_refine_ls_wR_factor_ref 0.0751
_reflns_number_gt 1724
_reflns_number_total 1837
_reflns_threshold_expression 'I > 2\s(I)'
_cod_data_source_file fa3383sup1.cif
_cod_data_source_block 2
_cod_depositor_comments 'Adding full bibliography for 2020485--2020486.cif.'
_cod_database_code 2020485
_cod_database_fobs_code 2020485
_shelx_space_group_comment
;
The symmetry employed for this shelxl refinement is uniquely defined
by the following loop, which should always be used as a source of
symmetry information in preference to the above space-group names.
They are only intended as comments.
;
_shelx_estimated_absorpt_t_min 0.186
_shelx_estimated_absorpt_t_max 0.364

loop_
_space_group_symop_operation_xyz
'x, y, z'
'-x+1/2, y+1/2, -z+1/2'
'-x, -y, -z'
'x-1/2, -y-1/2, z-1/2'

loop_
_atom_site_type_symbol
_atom_site_label
_atom_site_fract_x
_atom_site_fract_y
_atom_site_fract_z
_atom_site_U_iso_or_equiv
_atom_site_adp_type
_atom_site_calc_flag
_atom_site_occupancy
_atom_site_disorder_assembly
_atom_site_disorder_group
C C1 0.26041(15) 0.58504(18) 0.48362(10) 0.0510(3) Uani d 1 . .
C C2 0.33418(14) 0.66459(18) 0.42106(9) 0.0483(3) Uani d 1 . .
C C3 0.35828(17) 0.5774(2) 0.34986(10) 0.0614(4) Uani d 1 . .
H H3 0.4039 0.6312 0.3075 0.074 Uiso calc 1 . .
C C4 0.3138(2) 0.4088(2) 0.34215(14) 0.0764(5) Uani d 1 . .
H H4 0.3304 0.3496 0.2944 0.092 Uiso calc 1 . .
C C5 0.2457(2) 0.3279(2) 0.40394(15) 0.0832(6) Uani d 1 . .
H H5 0.2184 0.2141 0.3986 0.100 Uiso calc 1 . .
C C6 0.21794(19) 0.4164(2) 0.47407(13) 0.0699(5) Uani d 1 . .
H H6 0.1701 0.3621 0.5155 0.084 Uiso calc 1 . .
C C10 0.4726(2) 0.9107(2) 0.38258(12) 0.0698(5) Uani d 1 . .
H H10A 0.5681 0.8464 0.3788 0.105 Uiso calc 1 . .
H H10B 0.5009 1.0217 0.4035 0.105 Uiso calc 1 . .
H H10C 0.4125 0.9200 0.3284 0.105 Uiso calc 1 . .
O O1 0.37858(11) 0.82820(13) 0.43719(6) 0.0559(3) Uani d 1 . .
C C7 0.2314(11) 0.6911(8) 0.5578(4) 0.0377(12) Uani d 0.65 A 1
C C8 0.2815(7) 0.6414(8) 0.6403(4) 0.0577(12) Uani d 0.65 A 1
H H8 0.3388 0.5440 0.6567 0.069 Uiso calc 0.65 A 1
S S1 0.2165(2) 0.7959(2) 0.70743(12) 0.0577(3) Uani d 0.65 A 1
C C9 0.1231(10) 0.9144(11) 0.6243(4) 0.0382(13) Uani d 0.65 A 1
N N1 0.1468(7) 0.8437(6) 0.5531(4) 0.0342(9) Uani d 0.65 A 1
H H1 0.1119 0.8892 0.5061 0.041 Uiso calc 0.65 A 1
S S2 0.0317(3) 1.0974(7) 0.6356(2) 0.0484(4) Uani d 0.65 A 1
C C7' 0.228(3) 0.6491(16) 0.5610(10) 0.051(3) Uani d 0.35 A 2
C C8' 0.2364(15) 0.614(2) 0.6338(9) 0.098(5) Uani d 0.35 A 2
H H8' 0.2774 0.5099 0.6523 0.118 Uiso calc 0.35 A 2
S S1' 0.1782(5) 0.7451(5) 0.6990(2) 0.0946(12) Uani d 0.35 A 2
C C9' 0.132(2) 0.889(2) 0.6223(12) 0.059(5) Uani d 0.35 A 2
N N1' 0.1669(16) 0.8071(16) 0.5527(9) 0.0342(9) Uani d 0.35 A 2
H H1' 0.1507 0.8549 0.5048 0.041 Uiso calc 0.35 A 2
S S2' 0.0342(8) 1.0711(13) 0.6347(5) 0.066(2) Uani d 0.35 A 2

loop_
_atom_site_aniso_label
_atom_site_aniso_U_11
_atom_site_aniso_U_22
_atom_site_aniso_U_33
_atom_site_aniso_U_12
_atom_site_aniso_U_13
_atom_site_aniso_U_23
C1 0.0404(6) 0.0550(8) 0.0592(9) 0.0063(5) 0.0121(6) 0.0048(6)
C2 0.0396(6) 0.0543(7) 0.0519(7) 0.0037(5) 0.0089(5) -0.0024(6)
C3 0.0535(8) 0.0723(10) 0.0601(9) 0.0017(7) 0.0140(7) -0.0103(7)
C4 0.0628(9) 0.0768(12) 0.0910(13) -0.0021(8) 0.0145(9) -0.0318(10)
C5 0.0644(10) 0.0579(10) 0.1294(18) -0.0068(8) 0.0204(11) -0.0197(11)
C6 0.0566(8) 0.0576(9) 0.0993(13) 0.0012(7) 0.0251(8) 0.0066(8)
C10 0.0759(10) 0.0713(11) 0.0676(10) -0.0140(8) 0.0301(8) 0.0003(8)
O1 0.0609(6) 0.0548(6) 0.0564(6) -0.0055(4) 0.0249(5) -0.0037(4)
C7 0.0418(15) 0.033(3) 0.0402(18) 0.006(2) 0.0130(11) 0.0128(17)
C8 0.055(3) 0.0680(18) 0.0520(19) 0.0241(17) 0.0126(18) 0.0123(15)
S1 0.0673(6) 0.0740(6) 0.0321(4) 0.0211(4) 0.0067(3) 0.0091(4)
C9 0.040(3) 0.0536(19) 0.020(2) 0.0022(15) 0.0023(15) 0.0034(13)
N1 0.0385(17) 0.033(3) 0.0310(6) 0.0148(14) 0.0053(10) 0.0043(17)
S2 0.0587(8) 0.0520(10) 0.0332(6) 0.0125(6) 0.0005(5) -0.0064(5)
C7' 0.047(4) 0.028(5) 0.081(6) 0.013(4) 0.020(3) 0.027(3)
C8' 0.073(8) 0.150(11) 0.079(7) 0.058(7) 0.041(6) 0.079(7)
S1' 0.111(3) 0.137(3) 0.0389(13) 0.0547(19) 0.0225(14) 0.0347(17)
C9' 0.034(4) 0.077(8) 0.067(8) 0.013(4) 0.013(4) 0.009(5)
N1' 0.0385(17) 0.033(3) 0.0310(6) 0.0148(14) 0.0053(10) 0.0043(17)
S2' 0.094(3) 0.067(4) 0.0368(13) -0.0031(17) 0.0074(13) -0.0118(13)

loop_
_atom_type_symbol
_atom_type_description
_atom_type_scat_dispersion_real
_atom_type_scat_dispersion_imag
_atom_type_scat_source
C C 0.0181 0.0091 'International Tables Vol C Tables 4.2.6.8 and 6.1.1.4'
H H 0.0000 0.0000 'International Tables Vol C Tables 4.2.6.8 and 6.1.1.4'
N N 0.0311 0.0180 'International Tables Vol C Tables 4.2.6.8 and 6.1.1.4'
O O 0.0492 0.0322 'International Tables Vol C Tables 4.2.6.8 and 6.1.1.4'
S S 0.3331 0.5567 'International Tables Vol C Tables 4.2.6.8 and 6.1.1.4'

loop_
_geom_angle_atom_site_label_1
_geom_angle_atom_site_label_2
_geom_angle_atom_site_label_3
_geom_angle
C6 C1 C2 118.86(15)
C6 C1 C7 124.0(3)
C2 C1 C7 117.2(3)
O1 C2 C3 124.68(13)
O1 C2 C1 115.00(12)
C3 C2 C1 120.31(14)
C2 C3 C4 119.30(17)
C2 C3 H3 120.3
C4 C3 H3 120.3
C5 C4 C3 121.02(17)
C5 C4 H4 119.5
C3 C4 H4 119.5
C4 C5 C6 119.57(17)
C4 C5 H5 120.2
C6 C5 H5 120.2
C5 C6 C1 120.89(17)
C5 C6 H6 119.6
C1 C6 H6 119.6
O1 C10 H10A 109.5
O1 C10 H10B 109.5
H10A C10 H10B 109.5
O1 C10 H10C 109.5
H10A C10 H10C 109.5
H10B C10 H10C 109.5
C2 O1 C10 118.57(12)
C8 C7 N1 112.6(5)
C8 C7 C1 122.8(6)
N1 C7 C1 124.5(6)
C7 C8 S1 108.2(5)
C7 C8 H8 125.9
S1 C8 H8 125.9
C9 S1 C8 92.3(4)
N1 C9 S2 126.0(5)
N1 C9 S1 110.2(5)
S2 C9 S1 123.6(4)
C9 N1 C7 116.7(6)
C9 N1 H1 121.7
C7 N1 H1 121.7
C7' C1 C6 111.7(6)
C7' C1 C2 129.4(6)
C8' C7' N1' 106.5(14)
C8' C7' C1 142.6(14)
N1' C7' C1 110.9(13)
C7' C8' S1' 120.9(13)
C7' C8' H8' 119.5
S1' C8' H8' 119.5
C8' S1' C9' 90.6(8)
N1' C9' S2' 131.6(14)
N1' C9' S1' 103.6(11)
S2' C9' S1' 124.0(12)
C9' N1' C7' 118.4(14)
C9' N1' H1' 120.8
C7' N1' H1' 120.8

loop_
_geom_bond_atom_site_label_1
_geom_bond_atom_site_label_2
_geom_bond_distance
C1 C6 1.384(2)
C1 C2 1.403(2)
C1 C7 1.511(6)
C2 O1 1.3631(17)
C2 C3 1.381(2)
C3 C4 1.386(2)
C3 H3 0.9300
C4 C5 1.373(3)
C4 H4 0.9300
C5 C6 1.380(3)
C5 H5 0.9300
C6 H6 0.9300
C10 O1 1.4183(18)
C10 H10A 0.9600
C10 H10B 0.9600
C10 H10C 0.9600
C7 C8 1.407(11)
C7 N1 1.399(8)
C8 S1 1.767(6)
C8 H8 0.9300
S1 C9 1.746(7)
C9 N1 1.320(8)
C9 S2 1.660(7)
N1 H1 0.8600
C1 C7' 1.411(14)
C7' C8' 1.20(2)
C7' N1' 1.351(15)
C8' S1' 1.599(17)
C8' H8' 0.9300
S1' C9' 1.694(19)
C9' N1' 1.36(2)
C9' S2' 1.683(13)
N1' H1' 0.8600

loop_
_geom_contact_atom_site_label_1
_geom_contact_atom_site_label_2
_geom_contact_distance
_geom_contact_site_symmetry_1
_geom_contact_site_symmetry_2
_geom_contact_publ_flag
S1 S2 3.478(4) 1_555 2_546 yes
S1' S2' 3.661(9) 1_555 2_546 yes

loop_
_geom_hbond_atom_site_label_D
_geom_hbond_atom_site_label_H
_geom_hbond_atom_site_label_A
_geom_hbond_site_symmetry_A
_geom_hbond_distance_DH
_geom_hbond_distance_HA
_geom_hbond_distance_DA
_geom_hbond_angle_DHA
_geom_hbond_publ_flag
N1 H1 S2 3_576 0.860 2.460 3.269(7) 157.00 y

loop_
_geom_torsion_atom_site_label_1
_geom_torsion_atom_site_label_2
_geom_torsion_atom_site_label_3
_geom_torsion_atom_site_label_4
_geom_torsion
C6 C1 C2 O1 -177.13(13)
C7 C1 C2 O1 3.2(4)
C6 C1 C2 C3 2.4(2)
C7 C1 C2 C3 -177.3(4)
O1 C2 C3 C4 177.28(14)
C1 C2 C3 C4 -2.2(2)
C2 C3 C4 C5 0.3(3)
C3 C4 C5 C6 1.3(3)
C4 C5 C6 C1 -1.1(3)
C2 C1 C6 C5 -0.7(2)
C7 C1 C6 C5 178.9(4)
C3 C2 O1 C10 -7.8(2)
C1 C2 O1 C10 171.73(13)
C6 C1 C7 C8 52.6(9)
C2 C1 C7 C8 -127.7(6)
C6 C1 C7 N1 -124.3(7)
C2 C1 C7 N1 55.3(9)
N1 C7 C8 S1 -0.2(8)
C1 C7 C8 S1 -177.5(6)
C7 C8 S1 C9 1.4(6)
C8 S1 C9 N1 -2.4(7)
C8 S1 C9 S2 -177.7(6)
S2 C9 N1 C7 178.0(7)
S1 C9 N1 C7 2.8(10)
C8 C7 N1 C9 -1.7(11)
C1 C7 N1 C9 175.5(7)
C7' C1 C2 O1 -1.1(11)
C7' C1 C2 C3 178.5(11)
C7' C1 C6 C5 -177.5(9)
C6 C1 C7' C8' 42(3)
C2 C1 C7' C8' -134(2)
C6 C1 C7' N1' -139.3(11)
C2 C1 C7' N1' 44(2)
N1' C7' C8' S1' 1(2)
C1 C7' C8' S1' 180(2)
C7' C8' S1' C9' -1.5(17)
C8' S1' C9' N1' 1.5(14)
C8' S1' C9' S2' 172.0(14)
S2' C9' N1' C7' -170.9(16)
S1' C9' N1' C7' -1(2)
C8' C7' N1' C9' 1(2)
C1 C7' N1' C9' -178.8(15)
